data_4511105
loop_
_publ_author_name
'Hang, Tian'
'Fu, Da-Wei'
'Ye, Qiong'
'Ye, Heng-Yun'
'Xiong, Ren-Gen'
'Huang, Songping D.'

_publ_section_title
;
 Tanklike Metal&#x2212;Organic Framework Filled with Perchloric Acid and
 Its Dielectric&#x2212;Ferroelectric Properties
;
_journal_issue 5
_journal_name_full 'Crystal Growth &amp; Design'
_journal_page_first 2054
_journal_paper_doi 10.1021/cg900100w
_journal_volume 9
_journal_year 2009
_chemical_absolute_configuration unk
_chemical_formula_moiety '2(C13 H13 N5 O2 Zn), Cl D O4'
_chemical_formula_sum 'C26 H26 Cl D N10 O8 Zn2'
_chemical_formula_weight 774.77
_chemical_name_systematic
; 
 ? 
;
_space_group_IT_number 75
_symmetry_cell_setting tetragonal
_symmetry_space_group_name_Hall 'P 4'
_symmetry_space_group_name_H-M 'P 4'
_atom_sites_solution_hydrogens geom
_atom_sites_solution_primary direct
_atom_sites_solution_secondary difmap
_audit_creation_method SHELXL-97
_cell_angle_alpha 90.00
_cell_angle_beta 90.00
_cell_angle_gamma 90.00
_cell_formula_units_Z 2
_cell_length_a 15.9503(13)
_cell_length_b 15.9503(13)
_cell_length_c 6.0016(7)
_cell_measurement_reflns_used 3289
_cell_measurement_temperature 293(2)
_cell_measurement_theta_max 25.07
_cell_measurement_theta_min 2.51
_cell_volume 1526.9(3)
_computing_cell_refinement SMART
_computing_data_collection 'SMART (Bruker, 2000)'
_computing_data_reduction 'SAINT (Bruker, 2000)'
_computing_molecular_graphics SHELXTL
_computing_publication_material SHELXTL
_computing_structure_refinement SHELXTL
_computing_structure_solution 'SHELXTL (Bruker, 2000)'
_diffrn_ambient_temperature 293(2)
_diffrn_measured_fraction_theta_full 0.999
_diffrn_measured_fraction_theta_max 0.999
_diffrn_measurement_device_type 'Bruker Smart Apex CCD area detector'
_diffrn_measurement_method 'phi and omega scans'
_diffrn_radiation_monochromator graphite
_diffrn_radiation_source 'sealed tube'
_diffrn_radiation_type MoK\a
_diffrn_radiation_wavelength 0.71073
_diffrn_reflns_av_R_equivalents 0.0321
_diffrn_reflns_av_sigmaI/netI 0.0503
_diffrn_reflns_limit_h_max 19
_diffrn_reflns_limit_h_min -9
_diffrn_reflns_limit_k_max 19
_diffrn_reflns_limit_k_min -18
_diffrn_reflns_limit_l_max 7
_diffrn_reflns_limit_l_min -7
_diffrn_reflns_number 8416
_diffrn_reflns_theta_full 26.00
_diffrn_reflns_theta_max 26.00
_diffrn_reflns_theta_min 1.81
_exptl_absorpt_coefficient_mu 1.725
_exptl_absorpt_correction_T_max 0.68
_exptl_absorpt_correction_T_min 0.64
_exptl_absorpt_correction_type multi-scan
_exptl_absorpt_process_details 'SADABS, Bruker(2000)'
_exptl_crystal_density_diffrn 1.685
_exptl_crystal_density_method 'not measured'
_exptl_crystal_F_000 788
_exptl_crystal_size_max 0.28
_exptl_crystal_size_mid 0.22
_exptl_crystal_size_min 0.22
_refine_diff_density_max 0.566
_refine_diff_density_min -0.530
_refine_diff_density_rms 0.071
_refine_ls_abs_structure_details 'Flack H D (1983), Acta Cryst. A39, 876-881'
_refine_ls_abs_structure_Flack 0.002(19)
_refine_ls_extinction_method none
_refine_ls_goodness_of_fit_ref 1.085
_refine_ls_hydrogen_treatment constr
_refine_ls_matrix_type full
_refine_ls_number_parameters 262
_refine_ls_number_reflns 2977
_refine_ls_number_restraints 3
_refine_ls_restrained_S_all 1.085
_refine_ls_R_factor_all 0.0630
_refine_ls_R_factor_gt 0.0494
_refine_ls_shift/su_max 0.000
_refine_ls_shift/su_mean 0.000
_refine_ls_structure_factor_coef Fsqd
_refine_ls_weighting_details 'calc w=1/[\s^2^(Fo^2^)+(0.04P)^2^+0.44P] where P=(Fo^2^+2Fc^2^)/3'
_refine_ls_weighting_scheme calc
_refine_ls_wR_factor_gt 0.0859
_refine_ls_wR_factor_ref 0.0886
_reflns_number_gt 2493
_reflns_number_total 2977
_reflns_threshold_expression >2sigma(I)
_cod_data_source_file cg900100w_si_002.cif
_cod_data_source_block compound_2
_cod_depositor_comments
;
The following automatic conversions were performed:

'_symmetry_cell_setting' value 'Tetragonal' changed to 'tetragonal'
according to
/usr/data/users/saulius/automatic-downloads/retrospective/ACS/lib/dictionaries/cif_core.dic
dictionary named 'cif_core.dic' version 2.4.2 from 2011-04-26.

Automatic conversion script
Id: cif_fix_values 2281 2013-09-26 08:29:07Z andrius 
;
_cod_original_sg_symbol_Hall 'P 4 '
_cod_original_sg_symbol_H-M 'P4  '
_cod_original_formula_sum 'C26 H26 D Cl N10 O8 Zn2'
_cod_database_code 4511105

loop_
_symmetry_equiv_pos_as_xyz
'x, y, z'
'-y, x, z'
'-x, -y, z'
'y, -x, z'

loop_
_atom_site_label
_atom_site_type_symbol
_atom_site_fract_x
_atom_site_fract_y
_atom_site_fract_z
_atom_site_U_iso_or_equiv
_atom_site_adp_type
_atom_site_occupancy
_atom_site_symmetry_multiplicity
_atom_site_calc_flag
_atom_site_refinement_flags
_atom_site_disorder_assembly
_atom_site_disorder_group
Zn1 Zn 0.120040(19) 0.766581(19) 1.02250(7) 0.03363(7) Uani 1 1 d . . .
O1 O 0.11905(14) 0.77611(13) 0.6868(4) 0.0389(6) Uani 1 1 d . . .
O2 O 0.12743(14) 0.74043(15) 0.3514(4) 0.0461(6) Uani 1 1 d . . .
N1 N 0.19703(15) 0.67067(15) 0.8917(4) 0.0313(6) Uani 1 1 d . . .
N2 N 0.19313(15) 0.86769(15) 1.0586(4) 0.0363(7) Uani 1 1 d . . .
N3 N 0.16579(14) 0.94509(14) 1.0059(6) 0.0393(6) Uani 1 1 d . . .
N4 N 0.23271(14) 0.99602(14) 1.0483(5) 0.0364(6) Uani 1 1 d . . .
N5 N 0.30128(16) 0.95067(16) 1.1179(4) 0.0344(7) Uani 1 1 d . . .
C1 C 0.3276(2) 0.7345(2) 1.0788(5) 0.0462(10) Uani 1 1 d . . .
C2 C 0.3207(2) 0.8098(2) 1.1913(5) 0.0409(9) Uani 1 1 d . . .
C3 C 0.37164(19) 0.8230(2) 1.3822(5) 0.0392(8) Uani 1 1 d . . .
H3 H 0.3695 0.8742 1.4559 0.047 Uiso 1 1 calc R . .
C4 C 0.4252(2) 0.7597(2) 1.4611(5) 0.0410(9) Uani 1 1 d . . .
H4 H 0.4580 0.7687 1.5870 0.049 Uiso 1 1 calc R . .
C5 C 0.4288(2) 0.6816(2) 1.3457(6) 0.0435(9) Uani 1 1 d . . .
H5 H 0.4647 0.6394 1.3941 0.052 Uiso 1 1 calc R . .
C6 C 0.3777(2) 0.6690(2) 1.1587(6) 0.0405(9) Uani 1 1 d . . .
H6 H 0.3770 0.6172 1.0877 0.049 Uiso 1 1 calc R . .
C7 C 0.28303(19) 0.70861(19) 0.8764(5) 0.0354(8) Uani 1 1 d . . .
H7A H 0.3185 0.6685 0.7996 0.043 Uiso 1 1 calc R . .
H7B H 0.2788 0.7575 0.7809 0.043 Uiso 1 1 calc R . .
C8 C 0.2745(2) 0.8738(2) 1.1191(5) 0.0340(7) Uani 1 1 d . . .
C9 C 0.19465(19) 0.58796(18) 1.0230(7) 0.0434(7) Uani 1 1 d . . .
H9A H 0.2403 0.5511 0.9801 0.052 Uiso 1 1 calc R . .
H9B H 0.1970 0.5978 1.1823 0.052 Uiso 1 1 calc R . .
C10 C 0.1102(2) 0.5523(2) 0.9536(6) 0.0441(9) Uani 1 1 d . . .
H10A H 0.1125 0.4916 0.9481 0.053 Uiso 1 1 calc R . .
H10B H 0.0670 0.5688 1.0587 0.053 Uiso 1 1 calc R . .
C11 C 0.0914(2) 0.5877(2) 0.7243(6) 0.0397(9) Uani 1 1 d . . .
H11A H 0.0385 0.6178 0.7255 0.048 Uiso 1 1 calc R . .
H11B H 0.0880 0.5430 0.6153 0.048 Uiso 1 1 calc R . .
C12 C 0.1635(2) 0.6473(2) 0.6668(6) 0.0367(8) Uani 1 1 d . . .
H12 H 0.2065 0.6173 0.5819 0.044 Uiso 1 1 calc R . .
C13 C 0.13532(18) 0.72435(19) 0.5388(7) 0.0417(8) Uani 1 1 d . . .
Cl1 Cl 0.5000 0.5000 0.8644(3) 0.0501(4) Uani 1 4 d S . .
O3 O 0.5000 0.5000 1.0828(7) 0.0416(13) Uani 1 4 d S . .
D3A D 0.4944 0.4522 1.1439(7) 0.050 Uiso 0.25 1 d PR . .
O4 O 0.5148(8) 0.5753(7) 0.734(2) 0.049(3) Uani 0.2500(10) 1 d P A 1
O4' O 0.4905(9) 0.5700(9) 0.752(3) 0.045(4) Uani 0.2501(13) 1 d P B 2
O4" O 0.4757(12) 0.5676(10) 0.731(3) 0.055(5) Uani 0.2499(15) 1 d P B 3
Cl2 Cl 0.0000 0.0000 0.4808(3) 0.0470(5) Uani 1 4 d S . .
O5 O 0.0000 0.0000 0.2565(8) 0.0413(12) Uani 1 4 d S . .
D5A D -0.0475 0.0031 0.1928(8) 0.050 Uiso 0.25 1 d PR . .
O6 O 0.0722(7) 0.0001(8) 0.618(2) 0.047(4) Uani 0.2500(10) 1 d P C 1
O6' O 0.0488(8) 0.0476(8) 0.6247(18) 0.048(3) Uani 0.2500(12) 1 d P C 2
O6" O 0.0715(9) 0.0076(10) 0.603(2) 0.043(4) Uani 0.2500(14) 1 d P C 3

loop_
_atom_site_aniso_label
_atom_site_aniso_U_11
_atom_site_aniso_U_22
_atom_site_aniso_U_33
_atom_site_aniso_U_23
_atom_site_aniso_U_13
_atom_site_aniso_U_12
Zn1 0.03579(16) 0.03418(16) 0.03093(12) 0.00087(19) -0.0012(2) 0.00258(15)
O1 0.0411(12) 0.0348(12) 0.0409(12) -0.0067(10) 0.0059(10) -0.0143(10)
O2 0.0567(14) 0.0452(12) 0.0365(12) 0.0107(12) -0.0004(12) 0.0184(11)
N1 0.0302(12) 0.0357(13) 0.0279(12) -0.0025(11) -0.0031(10) 0.0033(10)
N2 0.0389(13) 0.0364(12) 0.0335(15) 0.0048(11) 0.0036(11) 0.0084(10)
N3 0.0356(12) 0.0325(11) 0.0499(15) -0.0017(14) 0.0025(16) 0.0013(10)
N4 0.0340(12) 0.0323(11) 0.0429(14) -0.0011(13) 0.0012(13) -0.0024(10)
N5 0.0301(13) 0.0375(14) 0.0356(13) -0.0025(11) 0.0015(10) -0.0066(11)
C1 0.0344(16) 0.059(2) 0.045(2) -0.0026(15) -0.0001(14) -0.0004(16)
C2 0.0384(17) 0.050(2) 0.0346(16) 0.0017(15) 0.0020(15) -0.0113(16)
C3 0.0375(16) 0.0523(19) 0.0278(15) -0.0063(14) 0.0010(13) -0.0148(15)
C4 0.0396(16) 0.0523(18) 0.0311(16) -0.0026(14) 0.0010(12) -0.0096(16)
C5 0.0351(16) 0.0446(18) 0.0507(18) -0.0027(17) 0.0026(16) 0.0017(14)
C6 0.0387(18) 0.0497(19) 0.0333(16) 0.0003(15) -0.0014(14) 0.0109(16)
C7 0.0362(15) 0.0364(16) 0.0337(15) -0.0013(14) 0.0031(14) 0.0079(13)
C8 0.0372(17) 0.0308(15) 0.0341(14) 0.0025(13) -0.0018(13) 0.0076(14)
C9 0.0561(17) 0.0374(14) 0.0366(14) -0.005(2) -0.003(2) 0.0108(14)
C10 0.0499(19) 0.0351(17) 0.0472(19) -0.0024(14) 0.0020(15) 0.0064(15)
C11 0.0333(16) 0.0314(17) 0.055(2) 0.0002(15) 0.0014(15) -0.0033(14)
C12 0.0323(16) 0.0388(18) 0.0390(16) 0.0014(14) -0.0041(13) 0.0066(14)
C13 0.0389(15) 0.0424(16) 0.0439(18) 0.008(2) 0.0000(18) 0.0013(13)
Cl1 0.0560(6) 0.0560(6) 0.0384(8) 0.000 0.000 0.000
O3 0.0403(15) 0.0403(15) 0.044(3) 0.000 0.000 0.000
O4 0.048(6) 0.047(6) 0.052(6) -0.015(5) -0.003(5) -0.007(5)
O4' 0.043(7) 0.039(7) 0.051(8) -0.004(6) -0.002(6) -0.004(6)
O4" 0.068(10) 0.055(9) 0.041(7) 0.019(6) -0.009(7) -0.008(8)
Cl2 0.0488(5) 0.0488(5) 0.0433(11) 0.000 0.000 0.000
O5 0.0346(15) 0.0346(15) 0.055(3) 0.000 0.000 0.000
O6 0.047(6) 0.046(6) 0.047(6) -0.001(5) -0.009(5) 0.005(6)
O6' 0.057(7) 0.042(6) 0.045(6) 0.005(5) 0.012(6) -0.014(6)
O6" 0.046(8) 0.042(8) 0.042(7) 0.014(6) 0.005(5) 0.004(6)

loop_
_atom_type_symbol
_atom_type_description
_atom_type_scat_dispersion_real
_atom_type_scat_dispersion_imag
_atom_type_scat_source
C C 0.0033 0.0016 'International Tables Vol C Tables 4.2.6.8 and 6.1.1.4'
D D 0.0000 0.0000 'International Tables Vol C Tables 4.2.6.8 and 6.1.1.4'
H H 0.0000 0.0000 'International Tables Vol C Tables 4.2.6.8 and 6.1.1.4'
Cl Cl 0.1484 0.1585 'International Tables Vol C Tables 4.2.6.8 and 6.1.1.4'
N N 0.0061 0.0033 'International Tables Vol C Tables 4.2.6.8 and 6.1.1.4'
O O 0.0106 0.0060 'International Tables Vol C Tables 4.2.6.8 and 6.1.1.4'
Zn Zn 0.2839 1.4301 'International Tables Vol C Tables 4.2.6.8 and 6.1.1.4'

loop_
_geom_angle_atom_site_label_1
_geom_angle_atom_site_label_2
_geom_angle_atom_site_label_3
_geom_angle
_geom_angle_site_symmetry_1
_geom_angle_site_symmetry_3
N4 Zn1 N2 124.58(10) 4_465 .
N4 Zn1 O1 93.98(11) 4_465 .
N2 Zn1 O1 92.98(9) . .
N4 Zn1 O2 89.04(11) 4_465 1_556
N2 Zn1 O2 91.52(10) . 1_556
O1 Zn1 O2 171.86(10) . 1_556
N4 Zn1 N1 127.77(10) 4_465 .
N2 Zn1 N1 106.57(10) . .
O1 Zn1 N1 71.86(9) . .
O2 Zn1 N1 100.34(9) 1_556 .
C13 O1 Zn1 131.5(2) . .
C13 O2 Zn1 177.0(2) . 1_554
C12 N1 C7 111.8(2) . .
C12 N1 C9 103.8(2) . .
C7 N1 C9 113.6(2) . .
C12 N1 Zn1 107.87(18) . .
C7 N1 Zn1 105.18(17) . .
C9 N1 Zn1 114.64(19) . .
N3 N2 C8 108.0(2) . .
N3 N2 Zn1 121.63(19) . .
C8 N2 Zn1 130.3(2) . .
N2 N3 N4 104.4(2) . .
N3 N4 N5 111.4(2) . .
N3 N4 Zn1 125.66(18) . 2_665
N5 N4 Zn1 122.90(18) . 2_665
C8 N5 N4 103.7(2) . .
C2 C1 C6 121.8(3) . .
C2 C1 C7 127.6(3) . .
C6 C1 C7 110.5(3) . .
C8 C2 C1 123.5(3) . .
C8 C2 C3 117.7(3) . .
C1 C2 C3 118.5(3) . .
C4 C3 C2 120.9(3) . .
C4 C3 H3 119.6 . .
C2 C3 H3 119.6 . .
C3 C4 C5 119.3(3) . .
C3 C4 H4 120.4 . .
C5 C4 H4 120.4 . .
C6 C5 C4 119.3(3) . .
C6 C5 H5 120.3 . .
C4 C5 H5 120.3 . .
C1 C6 C5 120.0(3) . .
C1 C6 H6 120.0 . .
C5 C6 H6 120.0 . .
C1 C7 N1 120.4(3) . .
C1 C7 H7A 107.2 . .
N1 C7 H7A 107.2 . .
C1 C7 H7B 107.2 . .
N1 C7 H7B 107.2 . .
H7A C7 H7B 106.9 . .
N5 C8 C2 122.9(3) . .
N5 C8 N2 112.5(3) . .
C2 C8 N2 124.4(3) . .
C10 C9 N1 101.7(3) . .
C10 C9 H9A 111.4 . .
N1 C9 H9A 111.4 . .
C10 C9 H9B 111.4 . .
N1 C9 H9B 111.4 . .
H9A C9 H9B 109.3 . .
C11 C10 C9 106.5(3) . .
C11 C10 H10A 110.4 . .
C9 C10 H10A 110.4 . .
C11 C10 H10B 110.4 . .
C9 C10 H10B 110.4 . .
H10A C10 H10B 108.6 . .
C10 C11 C12 106.7(3) . .
C10 C11 H11A 110.4 . .
C12 C11 H11A 110.4 . .
C10 C11 H11B 110.4 . .
C12 C11 H11B 110.4 . .
H11A C11 H11B 108.6 . .
N1 C12 C13 111.1(3) . .
N1 C12 C11 102.7(3) . .
C13 C12 C11 113.3(3) . .
N1 C12 H12 109.9 . .
C13 C12 H12 109.9 . .
C11 C12 H12 109.9 . .
O2 C13 O1 121.6(3) . .
O2 C13 C12 134.6(3) . .
O1 C13 C12 103.8(3) . .
O3 Cl1 O4' 121.0(7) . 2_655
O3 Cl1 O4' 121.0(6) . 3_665
O4' Cl1 O4' 74.6(6) 2_655 3_665
O3 Cl1 O4' 121.0(6) . .
O4' Cl1 O4' 74.6(6) 2_655 .
O4' Cl1 O4' 118.0(13) 3_665 .
O3 Cl1 O4' 121.0(7) . 4_565
O4' Cl1 O4' 118.0(13) 2_655 4_565
O4' Cl1 O4' 74.6(6) 3_665 4_565
O4' Cl1 O4' 74.6(6) . 4_565
O3 Cl1 O4" 124.9(7) . 2_655
O4' Cl1 O4" 63.8(11) 3_665 2_655
O4' Cl1 O4" 81.5(11) . 2_655
O4' Cl1 O4" 113.1(7) 4_565 2_655
O3 Cl1 O4" 124.9(7) . 3_665
O4' Cl1 O4" 81.5(11) 2_655 3_665
O4' Cl1 O4" 113.1(7) . 3_665
O4' Cl1 O4" 63.8(11) 4_565 3_665
O4" Cl1 O4" 70.8(7) 2_655 3_665
O3 Cl1 O4" 124.9(7) . .
O4' Cl1 O4" 63.8(11) 2_655 .
O4' Cl1 O4" 113.1(7) 3_665 .
O4' Cl1 O4" 81.5(11) 4_565 .
O4" Cl1 O4" 70.8(7) 2_655 .
O4" Cl1 O4" 110.1(14) 3_665 .
O3 Cl1 O4" 124.9(7) . 4_565
O4' Cl1 O4" 113.1(7) 2_655 4_565
O4' Cl1 O4" 81.5(11) 3_665 4_565
O4" Cl1 O4" 110.1(14) 2_655 4_565
O4" Cl1 O4" 70.8(7) 3_665 4_565
O4" Cl1 O4" 70.8(7) . 4_565
O3 Cl1 O4 122.7(5) . 2_655
O4' Cl1 O4 87.5(8) 3_665 2_655
O4' Cl1 O4 113.9(7) 4_565 2_655
O4" Cl1 O4 92.6(8) 3_665 2_655
O4" Cl1 O4 48.4(8) . 2_655
O4" Cl1 O4 106.4(8) 4_565 2_655
O3 Cl1 O4 122.7(5) . 3_665
O4' Cl1 O4 59.2(8) 2_655 3_665
O4' Cl1 O4 113.9(7) . 3_665
O4' Cl1 O4 87.5(8) 4_565 3_665
O4" Cl1 O4 106.4(8) . 3_665
O4" Cl1 O4 92.6(8) 4_565 3_665
O4 Cl1 O4 73.0(4) 2_655 3_665
O3 Cl1 O4 122.7(5) . 4_565
O4' Cl1 O4 113.9(7) 2_655 4_565
O4' Cl1 O4 87.5(8) . 4_565
O4" Cl1 O4 106.4(8) 2_655 4_565
O4" Cl1 O4 92.6(8) . 4_565
O4 Cl1 O4 114.6(9) 2_655 4_565
O4 Cl1 O4 73.0(4) 3_665 4_565
D3A O3 D3A 79.3 4_565 .
D3A O3 D3A 128.9 4_565 2_655
D3A O3 D3A 79.3 . 2_655
D3A O3 D3A 79.3 4_565 3_665
D3A O3 D3A 128.9 . 3_665
D3A O3 D3A 79.3 2_655 3_665
D3A O3 Cl1 115.534(3) 4_565 .
D3A O3 Cl1 115.534(3) . .
D3A O3 Cl1 115.534(3) 2_655 .
D3A O3 Cl1 115.534(3) 3_665 .
D3A D3A D3A 90.0 4_565 2_655
O4 O4 O4 90.000(2) 2_655 4_565
O4' O4' O4' 90.000(2) 2_655 4_565
O4" O4" O4" 90.000(5) 2_655 4_565
O5 Cl2 O6" 122.5(6) . 3
O5 Cl2 O6" 122.5(6) . .
O6" Cl2 O6" 115.0(11) 3 .
O5 Cl2 O6" 122.5(6) . 2
O6" Cl2 O6" 73.2(5) 3 2
O6" Cl2 O6" 73.2(5) . 2
O5 Cl2 O6" 122.5(6) . 4
O6" Cl2 O6" 73.2(5) 3 4
O6" Cl2 O6" 73.2(5) . 4
O6" Cl2 O6" 115.0(11) 2 4
O5 Cl2 O6' 128.4(4) . .
O6" Cl2 O6' 100.6(7) 3 .
O6" Cl2 O6' 94.3(7) 4 .
O5 Cl2 O6' 128.4(4) . 3
O6" Cl2 O6' 100.6(7) . 3
O6" Cl2 O6' 94.3(7) 2 3
O6' Cl2 O6' 103.1(9) . 3
O5 Cl2 O6' 128.4(4) . 2
O6" Cl2 O6' 94.3(7) . 2
O6" Cl2 O6' 100.6(7) 4 2
O5 Cl2 O6' 128.4(4) . 4
O6" Cl2 O6' 94.3(7) 3 4
O6" Cl2 O6' 100.6(7) 2 4
O6' Cl2 O6' 103.1(9) 2 4
O5 Cl2 O6 125.6(5) . .
O6" Cl2 O6 111.7(5) 3 .
O6" Cl2 O6 76.0(9) 2 .
O6" Cl2 O6 67.4(9) 4 .
O6' Cl2 O6 95.4(6) 3 .
O6' Cl2 O6 94.7(7) 2 .
O5 Cl2 O6 125.6(5) . 2
O6" Cl2 O6 76.0(9) 3 2
O6" Cl2 O6 67.4(9) . 2
O6" Cl2 O6 111.7(5) 4 2
O6' Cl2 O6 94.7(7) 3 2
O6' Cl2 O6 95.4(6) 4 2
O6 Cl2 O6 70.2(5) . 2
O5 Cl2 O6 125.6(5) . 3
O6" Cl2 O6 111.7(5) . 3
O6" Cl2 O6 67.4(9) 2 3
O6" Cl2 O6 76.0(9) 4 3
O6' Cl2 O6 95.4(6) . 3
O6' Cl2 O6 94.7(7) 4 3
O6 Cl2 O6 108.8(10) . 3
O6 Cl2 O6 70.2(5) 2 3
D5A O5 D5A 78.3 2 .
D5A O5 D5A 126.5 2 4
D5A O5 D5A 78.3 . 4
D5A O5 D5A 78.3 2 3
D5A O5 D5A 126.5 . 3
D5A O5 D5A 78.3 4 3
D5A O5 Cl2 116.726(3) 2 .
D5A O5 Cl2 116.726(3) . .
D5A O5 Cl2 116.726(3) 4 .
D5A O5 Cl2 116.726(3) 3 .
D5A D5A D5A 90.0 4 2
O6 O6 O6 90.000(2) 4 2
O6' O6' O6' 90.000(3) 2 4
O6" O6" O6" 90.000(2) 4 2

loop_
_geom_bond_atom_site_label_1
_geom_bond_atom_site_label_2
_geom_bond_distance
_geom_bond_site_symmetry_2
Zn1 N4 1.984(2) 4_465
Zn1 N2 2.002(2) .
Zn1 O1 2.020(2) .
Zn1 O2 2.021(2) 1_556
Zn1 N1 2.113(2) .
O1 C13 1.240(4) .
O2 C13 1.161(5) .
O2 Zn1 2.021(2) 1_554
N1 C12 1.499(4) .
N1 C7 1.502(4) .
N1 C9 1.537(4) .
N2 N3 1.347(3) .
N2 C8 1.351(4) .
N3 N4 1.365(3) .
N4 N5 1.376(3) .
N4 Zn1 1.984(2) 2_665
N5 C8 1.299(4) .
C1 C2 1.381(5) .
C1 C6 1.399(5) .
C1 C7 1.467(4) .
C2 C8 1.331(5) .
C2 C3 1.421(4) .
C3 C4 1.405(5) .
C3 H3 0.9300 .
C4 C5 1.427(5) .
C4 H4 0.9300 .
C5 C6 1.402(5) .
C5 H5 0.9300 .
C6 H6 0.9300 .
C7 H7A 0.9700 .
C7 H7B 0.9700 .
C9 C10 1.520(5) .
C9 H9A 0.9700 .
C9 H9B 0.9700 .
C10 C11 1.518(5) .
C10 H10A 0.9700 .
C10 H10B 0.9700 .
C11 C12 1.530(5) .
C11 H11A 0.9700 .
C11 H11B 0.9700 .
C12 C13 1.517(5) .
C12 H12 0.9800 .
Cl1 O3 1.311(5) .
Cl1 O4' 1.315(15) 2_655
Cl1 O4' 1.315(14) 3_665
Cl1 O4' 1.315(15) .
Cl1 O4' 1.315(15) 4_565
Cl1 O4" 1.398(16) 2_655
Cl1 O4" 1.398(16) 3_665
Cl1 O4" 1.398(16) .
Cl1 O4" 1.398(16) 4_565
Cl1 O4 1.454(12) 2_655
Cl1 O4 1.454(12) 3_665
Cl1 O4 1.454(12) 4_565
O3 D3A 0.8503 4_565
O3 D3A 0.8503 .
O3 D3A 0.8503 2_655
O3 D3A 0.8503 3_665
D3A D3A 1.0851 4_565
D3A D3A 1.0851 2_655
O4 O4 1.731(16) 2_655
O4 O4 1.731(16) 4_565
O4' O4' 1.59(2) 2_655
O4' O4' 1.59(2) 4_565
O4" O4" 1.62(2) 2_655
O4" O4" 1.62(2) 4_565
Cl2 O5 1.346(5) .
Cl2 O6" 1.359(14) 3
Cl2 O6" 1.359(14) .
Cl2 O6" 1.359(14) 2
Cl2 O6" 1.359(14) 4
Cl2 O6' 1.388(11) .
Cl2 O6' 1.388(11) 3
Cl2 O6' 1.388(11) 2
Cl2 O6' 1.388(11) 4
Cl2 O6 1.416(12) .
Cl2 O6 1.416(12) 2
Cl2 O6 1.416(12) 3
O5 D5A 0.8502 2
O5 D5A 0.8502 .
O5 D5A 0.8502 4
O5 D5A 0.8502 3
D5A D5A 1.0739 4
D5A D5A 1.0739 2
O6 O6 1.628(17) 4
O6 O6 1.628(17) 2
O6' O6' 1.538(16) 2
O6' O6' 1.538(16) 4
O6" O6" 1.62(2) 4
O6" O6" 1.62(2) 2
